data_7719480
loop_
_publ_author_name
'Wang, Xiaoming'
'Zhang, Zhiyuan'
'Lu, Juanjuan'
'Zhang, Feng'
'Pan, Shilie'

_publ_section_title
;
 Li<sub>2</sub>CeRbB<sub>18</sub>O<sub>30</sub> and
 Li<sub>2</sub>Cs<sub>2</sub>SrB<sub>18</sub>O<sub>30</sub>: promising
 low-birefringence materials for UV and deep UV zero-order waveplates.
;
_journal_issue 39
_journal_name_full 'Dalton transactions (Cambridge, England : 2003)'
_journal_page_first 14969
_journal_page_last 14975
_journal_paper_doi 10.1039/d5dt01706h
_journal_volume 54
_journal_year 2025
_chemical_formula_moiety 'B18 Ce1 Li2 O30 Rb1'
_chemical_formula_sum 'B18 Ce Li2 O30 Rb'
_chemical_formula_weight 914.05
_chemical_name_systematic 1
_space_group_crystal_system trigonal
_space_group_IT_number 148
_space_group_name_Hall '-R 3'
_space_group_name_H-M_alt 'R -3 :H'
_audit_creation_date 2024-05-18
_audit_creation_method
;
Olex2 1.3
(compiled 2020.11.12 svn.r5f609507 for OlexSys, GUI svn.r6408)
;
_audit_update_record
;
2024-09-21 deposited with the CCDC.	2025-09-10 downloaded from the CCDC.
;
_cell_angle_alpha 90
_cell_angle_beta 90
_cell_angle_gamma 120
_cell_formula_units_Z 3
_cell_length_a 11.2212(6)
_cell_length_b 11.2212(6)
_cell_length_c 15.5998(7)
_cell_measurement_reflns_used 5078
_cell_measurement_temperature 273.15
_cell_measurement_theta_max 27.48
_cell_measurement_theta_min 2.47
_cell_volume 1701.09(15)
_computing_cell_refinement 'SAINT V8.38A (Bruker, 2018)'
_computing_data_reduction 'SAINT V8.38A (Bruker, 2018)'
_computing_molecular_graphics 'Olex2 1.3 (Dolomanov et al., 2009)'
_computing_publication_material 'Olex2 1.3 (Dolomanov et al., 2009)'
_computing_structure_refinement 'SHELXL 2018/3 (Sheldrick, 2015)'
_computing_structure_solution 'SHELXT 2018/2 (Sheldrick, 2018)'
_diffrn_ambient_temperature 273.15
_diffrn_measured_fraction_theta_full 1.000
_diffrn_measured_fraction_theta_max 0.998
_diffrn_measurement_device_type 'Bruker APEX-II CCD'
_diffrn_measurement_method '\f and \w scans'
_diffrn_radiation_type MoK\a
_diffrn_radiation_wavelength 0.71073
_diffrn_reflns_av_R_equivalents 0.0769
_diffrn_reflns_av_unetI/netI 0.0283
_diffrn_reflns_Laue_measured_fraction_full 1.000
_diffrn_reflns_Laue_measured_fraction_max 0.998
_diffrn_reflns_limit_h_max 14
_diffrn_reflns_limit_h_min -14
_diffrn_reflns_limit_k_max 14
_diffrn_reflns_limit_k_min -14
_diffrn_reflns_limit_l_max 20
_diffrn_reflns_limit_l_min -20
_diffrn_reflns_number 11928
_diffrn_reflns_point_group_measured_fraction_full 1.000
_diffrn_reflns_point_group_measured_fraction_max 0.998
_diffrn_reflns_theta_full 25.242
_diffrn_reflns_theta_max 27.505
_diffrn_reflns_theta_min 2.469
_diffrn_source_current 1.4
_diffrn_source_power 0.07
_diffrn_source_voltage 50.0
_diffrn_standards_number 0
_exptl_absorpt_coefficient_mu 4.285
_exptl_absorpt_correction_T_max 0.7456
_exptl_absorpt_correction_T_min 0.6112
_exptl_absorpt_correction_type numerical
_exptl_crystal_colour 'clear light colourless'
_exptl_crystal_colour_lustre clear
_exptl_crystal_colour_modifier light
_exptl_crystal_colour_primary colourless
_exptl_crystal_density_diffrn 2.677
_exptl_crystal_description block
_exptl_crystal_F_000 1293
_exptl_crystal_size_max 0.17
_exptl_crystal_size_mid 0.16
_exptl_crystal_size_min 0.15
_refine_diff_density_max 0.500
_refine_diff_density_min -0.440
_refine_diff_density_rms 0.108
_refine_ls_extinction_coef 0.0002(2)
_refine_ls_extinction_expression Fc^*^=kFc[1+0.001xFc^2^\l^3^/sin(2\q)]^-1/4^
_refine_ls_extinction_method 'SHELXL-2018/3 (Sheldrick 2018)'
_refine_ls_goodness_of_fit_ref 1.198
_refine_ls_hydrogen_treatment undef
_refine_ls_matrix_type full
_refine_ls_number_parameters 81
_refine_ls_number_reflns 871
_refine_ls_number_restraints 0
_refine_ls_restrained_S_all 1.198
_refine_ls_R_factor_all 0.0185
_refine_ls_R_factor_gt 0.0180
_refine_ls_shift/su_max 0.000
_refine_ls_shift/su_mean 0.000
_refine_ls_structure_factor_coef Fsqd
_refine_ls_weighting_details 'w=1/[\s^2^(Fo^2^)+(0.0083P)^2^+5.1259P] where P=(Fo^2^+2Fc^2^)/3'
_refine_ls_weighting_scheme calc
_refine_ls_wR_factor_gt 0.0455
_refine_ls_wR_factor_ref 0.0456
_reflns_Friedel_coverage 0.000
_reflns_number_gt 855
_reflns_number_total 871
_reflns_threshold_expression 'I > 2\s(I)'
_cod_data_source_file d5dt01706h2.cif
_cod_data_source_block lirbcebo
_cod_depositor_comments 'Adding full bibliography for 7719480--7719481.cif.'
_cod_original_cell_volume 1701.1(2)
_cod_original_sg_symbol_H-M 'R -3'
_cod_database_code 7719480
_shelx_shelxl_version_number 2018/3
_shelx_space_group_comment
;
The symmetry employed for this shelxl refinement is uniquely defined
by the following loop, which should always be used as a source of
symmetry information in preference to the above space-group names.
They are only intended as comments.
;
_shelx_estimated_absorpt_t_max 0.566
_shelx_estimated_absorpt_t_min 0.529
_olex2_refinement_description
;
;
_olex2_submission_original_sample_id 1
_olex2_submission_special_instructions 'No special instructions were received'

loop_
_space_group_symop_operation_xyz
'x, y, z'
'-y, x-y, z'
'-x+y, -x, z'
'x+2/3, y+1/3, z+1/3'
'-y+2/3, x-y+1/3, z+1/3'
'-x+y+2/3, -x+1/3, z+1/3'
'x+1/3, y+2/3, z+2/3'
'-y+1/3, x-y+2/3, z+2/3'
'-x+y+1/3, -x+2/3, z+2/3'
'-x, -y, -z'
'y, -x+y, -z'
'x-y, x, -z'
'-x+2/3, -y+1/3, -z+1/3'
'y+2/3, -x+y+1/3, -z+1/3'
'x-y+2/3, x+1/3, -z+1/3'
'-x+1/3, -y+2/3, -z+2/3'
'y+1/3, -x+y+2/3, -z+2/3'
'x-y+1/3, x+2/3, -z+2/3'

loop_
_atom_site_label
_atom_site_type_symbol
_atom_site_fract_x
_atom_site_fract_y
_atom_site_fract_z
_atom_site_U_iso_or_equiv
_atom_site_adp_type
_atom_site_occupancy
_atom_site_site_symmetry_order
_atom_site_calc_flag
_atom_site_refinement_flags_posn
_atom_site_refinement_flags_adp
_atom_site_refinement_flags_occupancy
_atom_site_disorder_assembly
_atom_site_disorder_group
Li1 Li 0.333333 0.666667 0.4297(5) 0.0216(14) Uani 1 3 d S T P . .
Rb1 Rb 0.333333 0.666667 0.166667 0.0448(2) Uani 1 6 d S T P . .
Ce1 Ce 0.666667 0.333333 0.333333 0.00838(12) Uani 1 6 d S T P . .
B1 B 0.5082(2) 0.5475(2) 0.34995(14) 0.0099(4) Uani 1 1 d . . . . .
B2 B 0.7182(2) 0.6118(2) 0.43371(14) 0.0090(4) Uani 1 1 d . . . . .
B3 B 0.5621(2) 0.6875(2) 0.47793(14) 0.0097(4) Uani 1 1 d . . . . .
O1 O 0.51774(14) 0.75713(14) 0.52853(9) 0.0098(3) Uani 1 1 d . . . . .
O2 O 0.66541(15) 0.66543(15) 0.49865(9) 0.0113(3) Uani 1 1 d . . . . .
O3 O 0.48689(15) 0.63665(15) 0.40175(9) 0.0123(3) Uani 1 1 d . . . . .
O4 O 0.60870(14) 0.51906(14) 0.37333(9) 0.0100(3) Uani 1 1 d . . . . .
O5 O 0.43077(15) 0.49314(15) 0.27985(9) 0.0111(3) Uani 1 1 d . . . . .

loop_
_atom_site_aniso_label
_atom_site_aniso_U_11
_atom_site_aniso_U_22
_atom_site_aniso_U_33
_atom_site_aniso_U_23
_atom_site_aniso_U_13
_atom_site_aniso_U_12
Li1 0.014(2) 0.014(2) 0.036(4) 0.000 0.000 0.0072(10)
Rb1 0.0459(3) 0.0459(3) 0.0426(4) 0.000 0.000 0.02294(14)
Ce1 0.00683(13) 0.00683(13) 0.01147(16) 0.000 0.000 0.00342(6)
B1 0.0093(10) 0.0096(10) 0.0104(10) 0.0011(8) 0.0013(8) 0.0045(8)
B2 0.0079(9) 0.0101(10) 0.0098(10) -0.0012(8) -0.0010(8) 0.0051(8)
B3 0.0088(10) 0.0078(10) 0.0108(10) 0.0001(8) 0.0012(8) 0.0030(8)
O1 0.0100(7) 0.0087(7) 0.0114(7) -0.0017(5) 0.0004(5) 0.0051(6)
O2 0.0122(7) 0.0155(7) 0.0092(7) -0.0027(5) -0.0008(5) 0.0091(6)
O3 0.0135(7) 0.0153(7) 0.0120(7) -0.0044(5) -0.0035(5) 0.0101(6)
O4 0.0101(7) 0.0108(7) 0.0109(7) -0.0033(5) -0.0030(5) 0.0067(6)
O5 0.0115(7) 0.0123(7) 0.0114(7) -0.0024(5) -0.0024(5) 0.0074(6)

loop_
_atom_type_symbol
_atom_type_description
_atom_type_scat_dispersion_real
_atom_type_scat_dispersion_imag
_atom_type_scat_source
B B 0.0013 0.0007 'International Tables Vol C Tables 4.2.6.8 and 6.1.1.4'
Ce Ce -0.2486 2.6331 'International Tables Vol C Tables 4.2.6.8 and 6.1.1.4'
Li Li -0.0003 0.0001 'International Tables Vol C Tables 4.2.6.8 and 6.1.1.4'
O O 0.0106 0.0060 'International Tables Vol C Tables 4.2.6.8 and 6.1.1.4'
Rb Rb -0.9393 2.9676 'International Tables Vol C Tables 4.2.6.8 and 6.1.1.4'

loop_
_geom_angle_atom_site_label_1
_geom_angle_atom_site_label_2
_geom_angle_atom_site_label_3
_geom_angle
_geom_angle_site_symmetry_1
_geom_angle_site_symmetry_3
_geom_angle_publ_flag
Ce1 Li1 Rb1 180.0 4_455 . ?
B3 Li1 Rb1 107.01(17) 2_665 . ?
B3 Li1 Rb1 107.01(17) 3_565 . ?
B3 Li1 Rb1 107.01(17) . . ?
B3 Li1 Ce1 72.99(17) 2_665 4_455 ?
B3 Li1 Ce1 72.99(17) . 4_455 ?
B3 Li1 Ce1 72.99(17) 3_565 4_455 ?
B3 Li1 B3 111.81(15) 2_665 . ?
B3 Li1 B3 111.81(15) 2_665 3_565 ?
B3 Li1 B3 111.81(15) 3_565 . ?
O1 Li1 Rb1 130.71(14) . . ?
O1 Li1 Rb1 130.71(14) 3_565 . ?
O1 Li1 Rb1 130.71(14) 2_665 . ?
O1 Li1 Ce1 49.29(14) . 4_455 ?
O1 Li1 Ce1 49.29(14) 2_665 4_455 ?
O1 Li1 Ce1 49.29(14) 3_565 4_455 ?
O1 Li1 B3 82.92(16) 2_665 3_565 ?
O1 Li1 B3 31.83(7) . . ?
O1 Li1 B3 113.6(3) . 3_565 ?
O1 Li1 B3 113.6(3) 2_665 . ?
O1 Li1 B3 31.83(7) 3_565 3_565 ?
O1 Li1 B3 82.92(16) 3_565 . ?
O1 Li1 B3 113.6(3) 3_565 2_665 ?
O1 Li1 B3 82.92(16) . 2_665 ?
O1 Li1 B3 31.83(7) 2_665 2_665 ?
O1 Li1 O1 82.1(2) . 3_565 ?
O1 Li1 O1 82.1(2) . 2_665 ?
O1 Li1 O1 82.1(2) 2_665 3_565 ?
O3 Li1 Rb1 77.2(2) 3_565 . ?
O3 Li1 Rb1 77.2(2) . . ?
O3 Li1 Rb1 77.2(2) 2_665 . ?
O3 Li1 Ce1 102.8(2) 2_665 4_455 ?
O3 Li1 Ce1 102.8(2) 3_565 4_455 ?
O3 Li1 Ce1 102.8(2) . 4_455 ?
O3 Li1 B3 134.96(8) 2_665 3_565 ?
O3 Li1 B3 32.68(8) . . ?
O3 Li1 B3 109.27(7) 2_665 . ?
O3 Li1 B3 32.68(8) 3_565 3_565 ?
O3 Li1 B3 32.68(8) 2_665 2_665 ?
O3 Li1 B3 134.96(8) 3_565 . ?
O3 Li1 B3 109.27(7) 3_565 2_665 ?
O3 Li1 B3 134.96(8) . 2_665 ?
O3 Li1 B3 109.27(7) . 3_565 ?
O3 Li1 O1 146.2(3) 3_565 . ?
O3 Li1 O1 64.12(10) 2_665 2_665 ?
O3 Li1 O1 146.2(3) . 2_665 ?
O3 Li1 O1 64.12(10) . . ?
O3 Li1 O1 92.30(12) 3_565 2_665 ?
O3 Li1 O1 64.12(10) 3_565 3_565 ?
O3 Li1 O1 92.30(12) 2_665 . ?
O3 Li1 O1 92.30(12) . 3_565 ?
O3 Li1 O1 146.2(3) 2_665 3_565 ?
O3 Li1 O3 115.22(16) 3_565 . ?
O3 Li1 O3 115.22(16) 2_665 3_565 ?
O3 Li1 O3 115.22(16) 2_665 . ?
Li1 Rb1 Li1 180.0 . 13_565 ?
O5 Rb1 Li1 123.50(3) 3_565 13_565 ?
O5 Rb1 Li1 56.50(2) 15 13_565 ?
O5 Rb1 Li1 123.50(2) 13_565 . ?
O5 Rb1 Li1 123.50(3) 2_665 13_565 ?
O5 Rb1 Li1 56.50(2) 13_565 13_565 ?
O5 Rb1 Li1 123.50(2) . 13_565 ?
O5 Rb1 Li1 56.50(2) 14_455 13_565 ?
O5 Rb1 Li1 123.50(2) 14_455 . ?
O5 Rb1 Li1 56.50(2) . . ?
O5 Rb1 Li1 123.50(2) 15 . ?
O5 Rb1 Li1 56.50(3) 2_665 . ?
O5 Rb1 Li1 56.50(2) 3_565 . ?
O5 Rb1 O5 92.47(3) 14_455 15 ?
O5 Rb1 O5 180.0 2_665 14_455 ?
O5 Rb1 O5 87.53(3) 2_665 15 ?
O5 Rb1 O5 92.47(3) 3_565 2_665 ?
O5 Rb1 O5 92.47(3) 13_565 14_455 ?
O5 Rb1 O5 92.47(3) 3_565 . ?
O5 Rb1 O5 87.53(3) 3_565 14_455 ?
O5 Rb1 O5 92.47(3) 2_665 . ?
O5 Rb1 O5 87.53(3) . 14_455 ?
O5 Rb1 O5 87.53(3) 3_565 13_565 ?
O5 Rb1 O5 180.0 3_565 15 ?
O5 Rb1 O5 87.53(3) 2_665 13_565 ?
O5 Rb1 O5 92.47(3) 13_565 15 ?
O5 Rb1 O5 180.0 . 13_565 ?
O5 Rb1 O5 87.53(3) . 15 ?
O1 Ce1 O1 67.25(5) 11_556 12_656 ?
O1 Ce1 O1 112.75(5) 12_656 7_544 ?
O1 Ce1 O1 112.75(5) 12_656 8_654 ?
O1 Ce1 O1 67.25(5) 11_556 10_666 ?
O1 Ce1 O1 67.25(5) 9_554 7_544 ?
O1 Ce1 O1 67.25(5) 12_656 10_666 ?
O1 Ce1 O1 112.75(5) 11_556 7_544 ?
O1 Ce1 O1 67.25(5) 9_554 8_654 ?
O1 Ce1 O1 180.0 10_666 7_544 ?
O1 Ce1 O1 112.75(5) 11_556 9_554 ?
O1 Ce1 O1 180.0 11_556 8_654 ?
O1 Ce1 O1 180.0 12_656 9_554 ?
O1 Ce1 O1 112.75(5) 10_666 8_654 ?
O1 Ce1 O1 112.75(5) 10_666 9_554 ?
O1 Ce1 O1 67.25(5) 7_544 8_654 ?
O4 Ce1 O1 129.47(4) 17 10_666 ?
O4 Ce1 O1 114.04(4) 3_665 10_666 ?
O4 Ce1 O1 114.04(4) 16_655 8_654 ?
O4 Ce1 O1 65.96(4) 18_545 10_666 ?
O4 Ce1 O1 114.04(4) 2_655 12_656 ?
O4 Ce1 O1 70.39(4) . 10_666 ?
O4 Ce1 O1 50.54(4) 18_545 8_654 ?
O4 Ce1 O1 70.38(4) 2_655 11_556 ?
O4 Ce1 O1 114.04(4) 18_545 7_544 ?
O4 Ce1 O1 109.62(4) 17 11_556 ?
O4 Ce1 O1 109.62(4) 18_545 12_656 ?
O4 Ce1 O1 50.54(4) 16_655 9_554 ?
O4 Ce1 O1 109.62(4) 2_655 8_654 ?
O4 Ce1 O1 109.61(4) 3_665 9_554 ?
O4 Ce1 O1 50.53(4) 3_665 11_556 ?
O4 Ce1 O1 65.96(4) 2_655 9_554 ?
O4 Ce1 O1 50.53(4) 17 7_544 ?
O4 Ce1 O1 129.47(4) 18_545 11_556 ?
O4 Ce1 O1 109.62(4) . 7_544 ?
O4 Ce1 O1 70.38(4) 18_545 9_554 ?
O4 Ce1 O1 65.96(4) 17 12_656 ?
O4 Ce1 O1 129.46(4) . 9_554 ?
O4 Ce1 O1 50.53(4) . 12_656 ?
O4 Ce1 O1 114.04(4) . 11_556 ?
O4 Ce1 O1 129.47(4) 3_665 8_654 ?
O4 Ce1 O1 129.46(4) 16_655 12_656 ?
O4 Ce1 O1 70.38(4) 17 8_654 ?
O4 Ce1 O1 65.96(4) 16_655 11_556 ?
O4 Ce1 O1 65.96(4) . 8_654 ?
O4 Ce1 O1 70.38(4) 16_655 7_544 ?
O4 Ce1 O1 109.62(4) 16_655 10_666 ?
O4 Ce1 O1 65.96(4) 3_665 7_544 ?
O4 Ce1 O1 50.53(4) 2_655 10_666 ?
O4 Ce1 O1 129.46(4) 2_655 7_544 ?
O4 Ce1 O1 114.04(4) 17 9_554 ?
O4 Ce1 O1 70.38(4) 3_665 12_656 ?
O4 Ce1 O4 114.22(2) 16_655 17 ?
O4 Ce1 O4 114.23(2) 3_665 . ?
O4 Ce1 O4 65.77(2) 16_655 2_655 ?
O4 Ce1 O4 65.78(2) 3_665 17 ?
O4 Ce1 O4 65.78(2) 17 . ?
O4 Ce1 O4 180.0 2_655 17 ?
O4 Ce1 O4 180.0 16_655 . ?
O4 Ce1 O4 114.22(2) 16_655 18_545 ?
O4 Ce1 O4 114.23(2) 2_655 . ?
O4 Ce1 O4 180.0 3_665 18_545 ?
O4 Ce1 O4 65.77(2) 16_655 3_665 ?
O4 Ce1 O4 65.77(2) 2_655 18_545 ?
O4 Ce1 O4 114.22(2) 3_665 2_655 ?
O4 Ce1 O4 114.23(2) 17 18_545 ?
O4 Ce1 O4 65.78(2) 18_545 . ?
O4 B1 O3 118.02(18) . . ?
O5 B1 O3 119.65(18) . . ?
O5 B1 O4 122.34(19) . . ?
O1 B2 O4 101.63(15) 12_656 . ?
O2 B2 O1 111.25(16) . 12_656 ?
O2 B2 O4 111.62(16) . . ?
O2 B2 O5 107.70(16) . 17 ?
O5 B2 O1 114.91(16) 17 12_656 ?
O5 B2 O4 109.70(16) 17 . ?
O1 B3 Li1 65.70(17) . . ?
O1 B3 O3 113.83(18) . . ?
O2 B3 Li1 165.97(16) . . ?
O2 B3 O1 124.19(19) . . ?
O2 B3 O3 121.97(18) . . ?
O3 B3 Li1 49.06(17) . . ?
Li1 O1 Ce1 90.96(15) . 4_455 ?
B2 O1 Li1 136.23(12) 11_566 . ?
B2 O1 Ce1 94.82(10) 11_566 4_455 ?
B3 O1 Li1 82.47(15) . . ?
B3 O1 Ce1 130.59(12) . 4_455 ?
B3 O1 B2 123.09(16) . 11_566 ?
B3 O2 B2 118.64(16) . . ?
B1 O3 Li1 136.94(19) . . ?
B1 O3 B3 119.85(17) . . ?
B3 O3 Li1 98.3(2) . . ?
B1 O4 Ce1 134.65(13) . . ?
B1 O4 B2 119.78(16) . . ?
B2 O4 Ce1 105.55(11) . . ?
B1 O5 Rb1 120.99(12) . . ?
B1 O5 B2 119.20(16) . 18_545 ?
B2 O5 Rb1 114.57(11) 18_545 . ?

loop_
_geom_bond_atom_site_label_1
_geom_bond_atom_site_label_2
_geom_bond_distance
_geom_bond_site_symmetry_2
_geom_bond_publ_flag
Li1 Rb1 4.103(8) . ?
Li1 Ce1 3.697(8) 4_455 ?
Li1 B3 2.571(3) 2_665 ?
Li1 B3 2.571(3) 3_565 ?
Li1 B3 2.571(3) . ?
Li1 O1 2.364(5) 3_565 ?
Li1 O1 2.364(5) 2_665 ?
Li1 O1 2.364(5) . ?
Li1 O3 1.963(2) 3_565 ?
Li1 O3 1.963(2) . ?
Li1 O3 1.963(2) 2_665 ?
Rb1 O5 3.1990(14) 13_565 ?
Rb1 O5 3.1989(14) . ?
Rb1 O5 3.1989(14) 15 ?
Rb1 O5 3.1989(14) 2_665 ?
Rb1 O5 3.1989(14) 3_565 ?
Rb1 O5 3.1989(14) 14_455 ?
Ce1 O1 2.8028(14) 8_654 ?
Ce1 O1 2.8028(14) 7_544 ?
Ce1 O1 2.8028(14) 9_554 ?
Ce1 O1 2.8027(14) 12_656 ?
Ce1 O1 2.8027(14) 10_666 ?
Ce1 O1 2.8027(14) 11_556 ?
Ce1 O4 2.5517(14) 3_665 ?
Ce1 O4 2.5517(14) 16_655 ?
Ce1 O4 2.5517(14) . ?
Ce1 O4 2.5517(14) 17 ?
Ce1 O4 2.5517(14) 18_545 ?
Ce1 O4 2.5517(14) 2_655 ?
B1 O3 1.396(3) . ?
B1 O4 1.366(3) . ?
B1 O5 1.339(3) . ?
B2 O1 1.480(2) 12_656 ?
B2 O2 1.448(2) . ?
B2 O4 1.483(2) . ?
B2 O5 1.464(3) 17 ?
B3 O1 1.368(3) . ?
B3 O2 1.340(3) . ?
B3 O3 1.403(3) . ?

loop_
_geom_torsion_atom_site_label_1
_geom_torsion_atom_site_label_2
_geom_torsion_atom_site_label_3
_geom_torsion_atom_site_label_4
_geom_torsion
_geom_torsion_site_symmetry_1
_geom_torsion_site_symmetry_2
_geom_torsion_site_symmetry_3
_geom_torsion_site_symmetry_4
_geom_torsion_publ_flag
Li1 B3 O1 Ce1 84.77(16) . . . 4_455 ?
Li1 B3 O1 B2 -141.6(2) . . . 11_566 ?
Li1 B3 O2 B2 58.8(10) . . . . ?
Li1 B3 O3 B1 -159.1(2) . . . . ?
O1 B2 O2 B3 -145.05(17) 12_656 . . . ?
O1 B2 O4 Ce1 -26.64(15) 12_656 . . . ?
O1 B2 O4 B1 154.94(16) 12_656 . . . ?
O1 B3 O2 B2 -169.39(18) . . . . ?
O1 B3 O3 Li1 -11.9(2) . . . . ?
O1 B3 O3 B1 -171.04(17) . . . . ?
O2 B2 O4 Ce1 -145.30(13) . . . . ?
O2 B2 O4 B1 36.3(2) . . . . ?
O2 B3 O1 Li1 -168.6(2) . . . . ?
O2 B3 O1 Ce1 -83.8(2) . . . 4_455 ?
O2 B3 O1 B2 49.9(3) . . . 11_566 ?
O2 B3 O3 Li1 166.55(19) . . . . ?
O2 B3 O3 B1 7.4(3) . . . . ?
O3 B1 O4 Ce1 163.22(12) . . . . ?
O3 B1 O4 B2 -18.9(3) . . . . ?
O3 B1 O5 Rb1 35.8(2) . . . . ?
O3 B1 O5 B2 -171.19(17) . . . 18_545 ?
O3 B3 O1 Li1 9.83(19) . . . . ?
O3 B3 O1 Ce1 94.61(19) . . . 4_455 ?
O3 B3 O1 B2 -131.73(18) . . . 11_566 ?
O3 B3 O2 B2 12.3(3) . . . . ?
O4 B1 O3 Li1 -152.7(3) . . . . ?
O4 B1 O3 B3 -3.8(3) . . . . ?
O4 B1 O5 Rb1 -144.17(15) . . . . ?
O4 B1 O5 B2 8.9(3) . . . 18_545 ?
O4 B2 O2 B3 -32.3(2) . . . . ?
O5 B1 O3 Li1 27.3(4) . . . . ?
O5 B1 O3 B3 176.28(18) . . . . ?
O5 B1 O4 Ce1 -16.8(3) . . . . ?
O5 B1 O4 B2 161.03(18) . . . . ?
O5 B2 O2 B3 88.2(2) 17 . . . ?
O5 B2 O4 Ce1 95.41(14) 17 . . . ?
O5 B2 O4 B1 -83.0(2) 17 . . . ?
